data_7042802
loop_
_publ_author_name
'Hitzel, Sandra'
'F\"arber, Christian'
'Bruhn, Clemens'
'Siemeling, Ulrich'

_publ_section_title
;
 Phosphido complexes derived from 1,1&#x2019;-ferrocenediyl-bridged
 secondary diphosphines
;
_journal_name_full 'Dalton Trans.'
_journal_paper_doi 10.1039/C7DT00941K
_journal_year 2017
_chemical_formula_moiety 'C23 H32 Fe Ni P2'
_chemical_formula_sum 'C23 H32 Fe Ni P2'
_chemical_formula_weight 484.98
_space_group_crystal_system monoclinic
_space_group_IT_number 9
_space_group_name_Hall 'C -2yc'
_space_group_name_H-M_alt 'C 1 c 1'
_symmetry_space_group_name_Hall 'C -2yc'
_symmetry_space_group_name_H-M 'C 1 c 1'
_atom_sites_solution_hydrogens mixed
_audit_creation_method SHELXL-2014/7
_audit_update_record
;
2017-03-06 deposited with the CCDC.
2017-04-25 downloaded from the CCDC.
;
_cell_angle_alpha 90
_cell_angle_beta 116.319(5)
_cell_angle_gamma 90
_cell_formula_units_Z 4
_cell_length_a 20.4381(14)
_cell_length_b 6.4522(3)
_cell_length_c 18.5152(12)
_cell_measurement_reflns_used 9210
_cell_measurement_temperature 173(2)
_cell_measurement_theta_max 25.91
_cell_measurement_theta_min 2.22
_cell_volume 2188.5(2)
_computing_structure_refinement 'SHELXL-2014/7 (Sheldrick, 2014)'
_diffrn_ambient_temperature 173(2)
_diffrn_detector 'image plate (34 cm diameter)'
_diffrn_detector_area_resol_mean 6.67
_diffrn_detector_type STOE
_diffrn_measured_fraction_theta_full 0.995
_diffrn_measured_fraction_theta_max 0.995
_diffrn_measurement_details ' 154 frames, detector distance = 133 mm'
_diffrn_measurement_device '2-circle goniometer'
_diffrn_measurement_device_type 'STOE IPDS 2'
_diffrn_measurement_method 'rotation method'
_diffrn_radiation_collimation '1.2, 0.6 mm diameter, multiple pinhole'
_diffrn_radiation_monochromator 'plane graphite'
_diffrn_radiation_polarisn_norm 270
_diffrn_radiation_type 'Mo K\a'
_diffrn_radiation_wavelength 0.71073
_diffrn_reflns_av_R_equivalents 0.0461
_diffrn_reflns_av_unetI/netI 0.0259
_diffrn_reflns_Laue_measured_fraction_full 0.995
_diffrn_reflns_Laue_measured_fraction_max 0.995
_diffrn_reflns_limit_h_max 20
_diffrn_reflns_limit_h_min -24
_diffrn_reflns_limit_k_max 7
_diffrn_reflns_limit_k_min -7
_diffrn_reflns_limit_l_max 22
_diffrn_reflns_limit_l_min -22
_diffrn_reflns_number 5786
_diffrn_reflns_point_group_measured_fraction_full 0.897
_diffrn_reflns_point_group_measured_fraction_max 0.897
_diffrn_reflns_theta_full 24.995
_diffrn_reflns_theta_max 24.995
_diffrn_reflns_theta_min 2.454
_diffrn_source 'Genix Mo HF'
_diffrn_source_current 1.000
_diffrn_source_power 0.050
_diffrn_source_voltage 50
_exptl_absorpt_coefficient_mu 1.675
_exptl_absorpt_correction_T_max 0.9132
_exptl_absorpt_correction_T_min 0.6243
_exptl_absorpt_correction_type integration
_exptl_absorpt_process_details 'X-red ver. 1.58 (Stoe & Cie. 2012)'
_exptl_crystal_colour black
_exptl_crystal_density_diffrn 1.472
_exptl_crystal_description plate
_exptl_crystal_F_000 1016
_exptl_crystal_size_max 0.360
_exptl_crystal_size_mid 0.260
_exptl_crystal_size_min 0.050
_refine_diff_density_max 3.442
_refine_diff_density_min -0.703
_refine_diff_density_rms 0.157
_refine_ls_abs_structure_details
;
 Classical Flack method preferred over Parsons because s.u. lower.
;
_refine_ls_abs_structure_Flack 0.01(4)
_refine_ls_extinction_method none
_refine_ls_goodness_of_fit_ref 1.059
_refine_ls_hydrogen_treatment mixed
_refine_ls_matrix_type full
_refine_ls_number_parameters 259
_refine_ls_number_reflns 3458
_refine_ls_number_restraints 2
_refine_ls_restrained_S_all 1.058
_refine_ls_R_factor_all 0.0633
_refine_ls_R_factor_gt 0.0629
_refine_ls_shift/su_max 0.004
_refine_ls_shift/su_mean 0.000
_refine_ls_structure_factor_coef Fsqd
_refine_ls_weighting_details 'w=1/[\s^2^(Fo^2^)+(0.1261P)^2^+3.8047P] where P=(Fo^2^+2Fc^2^)/3'
_refine_ls_weighting_scheme calc
_refine_ls_wR_factor_gt 0.1524
_refine_ls_wR_factor_ref 0.1533
_reflns_Friedel_coverage 0.802
_reflns_Friedel_fraction_full 0.799
_reflns_Friedel_fraction_max 0.799
_reflns_number_gt 3400
_reflns_number_total 3458
_reflns_threshold_expression 'I > 2\s(I)'
_cod_data_source_file c7dt00941k2.cif
_cod_data_source_block i2163a
_cod_database_code 7042802
_shelx_shelxl_version_number 2014/7
_shelx_space_group_comment
;
The symmetry employed for this shelxl refinement is uniquely defined
by the following loop, which should always be used as a source of
symmetry information in preference to the above space-group names.
They are only intended as comments.
;
_shelx_estimated_absorpt_t_min 0.584
_shelx_estimated_absorpt_t_max 0.921

loop_
_space_group_symop_operation_xyz
'x, y, z'
'x, -y, z+1/2'
'x+1/2, y+1/2, z'
'x+1/2, -y+1/2, z+1/2'

loop_
_atom_site_label
_atom_site_type_symbol
_atom_site_fract_x
_atom_site_fract_y
_atom_site_fract_z
_atom_site_U_iso_or_equiv
_atom_site_adp_type
_atom_site_occupancy
_atom_site_site_symmetry_order
_atom_site_calc_flag
_atom_site_refinement_flags_posn
_atom_site_refinement_flags_adp
_atom_site_refinement_flags_occupancy
_atom_site_disorder_assembly
_atom_site_disorder_group
C1 C -0.1035(3) -0.3185(9) -0.5292(3) 0.0325(13) Uani 1 1 d . . . . .
C2 C -0.1036(3) -0.4083(10) -0.4589(3) 0.0365(14) Uani 1 1 d . . . . .
H2A H -0.1038 -0.5528 -0.4492 0.044 Uiso 1 1 calc R U . . .
C3 C -0.1034(4) -0.2500(12) -0.4054(4) 0.0424(17) Uani 1 1 d . . . . .
H3A H -0.1046 -0.2682 -0.3551 0.051 Uiso 1 1 calc R U . . .
C4 C -0.1009(4) -0.0586(11) -0.4423(4) 0.0468(17) Uani 1 1 d . . . . .
H4A H -0.0988 0.0745 -0.4195 0.056 Uiso 1 1 calc R U . . .
C5 C -0.1021(3) -0.0963(10) -0.5183(4) 0.0385(15) Uani 1 1 d . . . . .
H5A H -0.1019 0.0057 -0.5552 0.046 Uiso 1 1 calc R U . . .
C6 C -0.2800(3) -0.3072(9) -0.6191(3) 0.0323(14) Uani 1 1 d . . . . .
C7 C -0.2841(3) -0.3975(10) -0.5505(3) 0.0389(15) Uani 1 1 d . . . . .
H7A H -0.2870 -0.5416 -0.5418 0.047 Uiso 1 1 calc R U . . .
C8 C -0.2832(3) -0.2367(12) -0.4975(4) 0.0433(17) Uani 1 1 d . . . . .
H8A H -0.2841 -0.2549 -0.4471 0.052 Uiso 1 1 calc R U . . .
C9 C -0.2805(4) -0.0436(13) -0.5333(4) 0.0491(18) Uani 1 1 d . . . . .
H9A H -0.2807 0.0898 -0.5116 0.059 Uiso 1 1 calc R U . . .
C10 C -0.2777(3) -0.0855(10) -0.6075(4) 0.0411(16) Uani 1 1 d . . . . .
H10A H -0.2747 0.0155 -0.6433 0.049 Uiso 1 1 calc R U . . .
C11 C -0.0093(3) -0.4698(10) -0.5928(4) 0.0381(15) Uani 1 1 d . . . . .
C12 C 0.0275(4) -0.2586(13) -0.5803(5) 0.057(2) Uani 1 1 d . . . . .
H12A H 0.0084 -0.1671 -0.5519 0.068 Uiso 1 1 calc R U . . .
H12B H 0.0175 -0.1981 -0.6327 0.068 Uiso 1 1 calc R U . . .
H12C H 0.0803 -0.2748 -0.5482 0.068 Uiso 1 1 calc R U . . .
C13 C 0.0275(4) -0.5941(13) -0.5149(5) 0.053(2) Uani 1 1 d . . . . .
H13A H 0.0778 -0.6267 -0.5045 0.063 Uiso 1 1 calc R U . . .
H13B H 0.0005 -0.7230 -0.5201 0.063 Uiso 1 1 calc R U . . .
H13C H 0.0280 -0.5123 -0.4701 0.063 Uiso 1 1 calc R U . . .
C14 C -0.0010(4) -0.5870(19) -0.6597(5) 0.079(3) Uani 1 1 d . . . . .
H14C H -0.0352 -0.7037 -0.6774 0.095 Uiso 1 1 calc R U . . .
H14B H 0.0491 -0.6392 -0.6394 0.095 Uiso 1 1 calc R U . . .
H14A H -0.0115 -0.4936 -0.7052 0.095 Uiso 1 1 calc R U . . .
C15 C -0.3699(3) -0.4555(11) -0.7766(4) 0.0408(16) Uani 1 1 d . . . . .
C16 C -0.3735(5) -0.5702(18) -0.8496(5) 0.079(3) Uani 1 1 d . . . . .
H16A H -0.3587 -0.7147 -0.8351 0.095 Uiso 1 1 calc R U . . .
H16B H -0.3406 -0.5042 -0.8683 0.095 Uiso 1 1 calc R U . . .
H16C H -0.4236 -0.5659 -0.8927 0.095 Uiso 1 1 calc R U . . .
C17 C -0.4135(4) -0.5683(13) -0.7392(5) 0.059(2) Uani 1 1 d . . . . .
H17A H -0.4640 -0.5877 -0.7802 0.071 Uiso 1 1 calc R U . . .
H17B H -0.4132 -0.4855 -0.6946 0.071 Uiso 1 1 calc R U . . .
H17C H -0.3913 -0.7037 -0.7188 0.071 Uiso 1 1 calc R U . . .
C18 C -0.4026(4) -0.2368(12) -0.8015(5) 0.052(2) Uani 1 1 d . . . . .
H18A H -0.3721 -0.1558 -0.8196 0.062 Uiso 1 1 calc R U . . .
H18B H -0.4044 -0.1678 -0.7552 0.062 Uiso 1 1 calc R U . . .
H18C H -0.4521 -0.2477 -0.8454 0.062 Uiso 1 1 calc R U . . .
C19 C -0.1934(3) -0.2845(9) -0.8453(3) 0.044(3) Uani 0.673(9) 1 d G . P A 1
H19 H -0.2026 -0.3984 -0.8811 0.053 Uiso 0.673(9) 1 calc R U P A 1
C20 C -0.2470(4) -0.1530(13) -0.8404(4) 0.062(3) Uani 0.673(9) 1 d G . P A 1
H20 H -0.2983 -0.1634 -0.8722 0.074 Uiso 0.673(9) 1 calc R U P A 1
C21 C -0.2104(6) -0.0033(11) -0.7794(5) 0.101(6) Uani 0.673(9) 1 d G . P A 1
H21 H -0.2330 0.1041 -0.7634 0.121 Uiso 0.673(9) 1 calc R U P A 1
C22 C -0.1343(6) -0.0423(12) -0.7468(4) 0.076(4) Uani 0.673(9) 1 d G . P A 1
H22 H -0.0969 0.0345 -0.7050 0.092 Uiso 0.673(9) 1 calc R U P A 1
C23 C -0.1238(3) -0.2161(13) -0.7875(4) 0.061(3) Uani 0.673(9) 1 d G . P A 1
H23 H -0.0782 -0.2761 -0.7777 0.074 Uiso 0.673(9) 1 calc R U P A 1
C24 C -0.1652(6) -0.2727(15) -0.8257(6) 0.043(5) Uiso 0.327(9) 1 d G . P A 2
H24 H -0.1446 -0.3806 -0.8440 0.051 Uiso 0.327(9) 1 calc R U P A 2
C25 C -0.2408(5) -0.2370(19) -0.8515(8) 0.051(5) Uiso 0.327(9) 1 d G . P A 2
H25 H -0.2797 -0.3168 -0.8900 0.061 Uiso 0.327(9) 1 calc R U P A 2
C26 C -0.2481(7) -0.061(2) -0.8096(10) 0.047(5) Uiso 0.327(9) 1 d G . P A 2
H26 H -0.2928 -0.0024 -0.8151 0.056 Uiso 0.327(9) 1 calc R U P A 2
C27 C -0.1770(8) 0.0120(18) -0.7579(9) 0.032(4) Uiso 0.327(9) 1 d G . P A 2
H27 H -0.1657 0.1280 -0.7228 0.038 Uiso 0.327(9) 1 calc R U P A 2
C28 C -0.1258(6) -0.1188(18) -0.7679(7) 0.060(6) Uiso 0.327(9) 1 d G . P A 2
H28 H -0.0742 -0.1057 -0.7407 0.071 Uiso 0.327(9) 1 calc R U P A 2
P1 P -0.10900(8) -0.4578(3) -0.61693(8) 0.0385(4) Uani 1 1 d . . . . .
H1 H -0.113(8) -0.59(2) -0.610(8) 0.046 Uiso 0.5 1 d . U P . .
P2 P -0.27177(8) -0.4478(3) -0.69893(8) 0.0402(4) Uani 1 1 d . . . . .
H2 H -0.265(8) -0.57(3) -0.696(9) 0.048 Uiso 0.5 1 d . U P . .
Fe1 Fe -0.19198(3) -0.22377(11) -0.51518(3) 0.02708(18) Uani 1 1 d . . . . .
Ni1 Ni -0.18823(3) -0.30478(10) -0.72659(3) 0.02954(16) Uani 1 1 d . . . . .

loop_
_atom_site_aniso_label
_atom_site_aniso_U_11
_atom_site_aniso_U_22
_atom_site_aniso_U_33
_atom_site_aniso_U_23
_atom_site_aniso_U_13
_atom_site_aniso_U_12
C1 0.029(2) 0.037(3) 0.031(2) 0.002(2) 0.0133(18) 0.008(2)
C2 0.037(3) 0.042(3) 0.029(2) 0.007(2) 0.0131(19) 0.010(2)
C3 0.034(3) 0.063(3) 0.026(2) 0.001(3) 0.009(2) 0.012(3)
C4 0.036(3) 0.055(3) 0.043(3) -0.019(3) 0.012(2) -0.003(3)
C5 0.030(3) 0.037(3) 0.045(3) 0.003(2) 0.014(2) 0.001(2)
C6 0.021(2) 0.046(3) 0.031(2) 0.002(2) 0.0123(17) -0.001(2)
C7 0.034(3) 0.047(3) 0.036(2) 0.003(2) 0.0162(19) -0.002(2)
C8 0.028(3) 0.074(4) 0.035(2) -0.004(3) 0.0200(19) 0.000(3)
C9 0.031(3) 0.071(4) 0.039(3) -0.014(3) 0.010(2) 0.013(3)
C10 0.036(3) 0.041(3) 0.045(3) 0.003(2) 0.016(2) 0.007(2)
C11 0.025(2) 0.048(3) 0.042(3) -0.001(2) 0.0156(19) 0.005(2)
C12 0.031(3) 0.064(4) 0.077(4) 0.002(4) 0.025(3) -0.007(3)
C13 0.029(3) 0.058(4) 0.066(4) 0.010(3) 0.016(3) 0.012(3)
C14 0.038(3) 0.126(7) 0.081(4) -0.039(5) 0.033(3) -0.004(4)
C15 0.025(3) 0.056(3) 0.037(3) -0.007(2) 0.009(2) -0.001(2)
C16 0.049(4) 0.107(6) 0.060(4) -0.038(4) 0.005(4) -0.001(5)
C17 0.034(3) 0.059(4) 0.073(4) -0.003(4) 0.013(3) -0.014(3)
C18 0.032(3) 0.069(4) 0.049(3) 0.010(3) 0.012(3) 0.008(3)
C19 0.030(4) 0.087(7) 0.014(3) 0.008(4) 0.009(3) -0.004(4)
C20 0.065(5) 0.092(6) 0.045(4) 0.045(4) 0.039(3) 0.054(4)
C21 0.229(15) 0.029(4) 0.051(5) 0.022(4) 0.067(6) 0.035(6)
C22 0.091(7) 0.064(6) 0.091(6) 0.017(5) 0.056(5) -0.026(5)
C23 0.028(4) 0.104(8) 0.047(5) 0.025(4) 0.012(3) -0.030(4)
P1 0.0222(6) 0.0645(9) 0.0287(5) 0.0029(6) 0.0113(4) 0.0089(6)
P2 0.0220(6) 0.0693(9) 0.0264(6) -0.0051(6) 0.0080(4) -0.0054(6)
Fe1 0.0229(3) 0.0332(3) 0.0241(3) -0.0015(3) 0.0094(2) 0.0017(3)
Ni1 0.0299(3) 0.0339(3) 0.0247(3) 0.0024(2) 0.0120(2) 0.0000(3)

loop_
_atom_type_symbol
_atom_type_description
_atom_type_scat_dispersion_real
_atom_type_scat_dispersion_imag
_atom_type_scat_source
C C 0.0033 0.0016 'International Tables Vol C Tables 4.2.6.8 and 6.1.1.4'
H H 0.0000 0.0000 'International Tables Vol C Tables 4.2.6.8 and 6.1.1.4'
P P 0.1023 0.0942 'International Tables Vol C Tables 4.2.6.8 and 6.1.1.4'
Fe Fe 0.3463 0.8444 'International Tables Vol C Tables 4.2.6.8 and 6.1.1.4'
Ni Ni 0.3393 1.1124 'International Tables Vol C Tables 4.2.6.8 and 6.1.1.4'

loop_
_geom_angle_atom_site_label_1
_geom_angle_atom_site_label_2
_geom_angle_atom_site_label_3
_geom_angle
C2 C1 C5 106.4(5)
C2 C1 P1 126.2(4)
C5 C1 P1 127.2(5)
C2 C1 Fe1 69.1(4)
C5 C1 Fe1 69.4(4)
P1 C1 Fe1 123.9(3)
C3 C2 C1 110.1(6)
C3 C2 Fe1 70.3(3)
C1 C2 Fe1 69.7(3)
C3 C2 H2A 125.0
C1 C2 H2A 125.0
Fe1 C2 H2A 126.6
C4 C3 C2 106.2(6)
C4 C3 Fe1 69.8(3)
C2 C3 Fe1 68.8(3)
C4 C3 H3A 126.9
C2 C3 H3A 126.9
Fe1 C3 H3A 126.0
C3 C4 C5 109.8(6)
C3 C4 Fe1 69.5(4)
C5 C4 Fe1 69.3(3)
C3 C4 H4A 125.1
C5 C4 H4A 125.1
Fe1 C4 H4A 127.7
C4 C5 C1 107.4(6)
C4 C5 Fe1 70.1(4)
C1 C5 Fe1 69.0(4)
C4 C5 H5A 126.3
C1 C5 H5A 126.3
Fe1 C5 H5A 126.2
C7 C6 C10 106.4(5)
C7 C6 P2 125.8(5)
C10 C6 P2 127.6(5)
C7 C6 Fe1 69.2(3)
C10 C6 Fe1 69.0(3)
P2 C6 Fe1 122.8(3)
C6 C7 C8 109.1(6)
C6 C7 Fe1 69.6(3)
C8 C7 Fe1 69.4(4)
C6 C7 H7A 125.5
C8 C7 H7A 125.5
Fe1 C7 H7A 127.1
C9 C8 C7 108.0(6)
C9 C8 Fe1 70.3(4)
C7 C8 Fe1 69.6(4)
C9 C8 H8A 126.0
C7 C8 H8A 126.0
Fe1 C8 H8A 125.7
C8 C9 C10 108.0(6)
C8 C9 Fe1 68.9(4)
C10 C9 Fe1 68.9(4)
C8 C9 H9A 126.0
C10 C9 H9A 126.0
Fe1 C9 H9A 127.8
C9 C10 C6 108.5(6)
C9 C10 Fe1 70.2(4)
C6 C10 Fe1 69.5(3)
C9 C10 H10A 125.7
C6 C10 H10A 125.7
Fe1 C10 H10A 126.2
C12 C11 C13 108.8(5)
C12 C11 C14 110.1(7)
C13 C11 C14 108.8(7)
C12 C11 P1 114.1(5)
C13 C11 P1 105.9(5)
C14 C11 P1 109.0(4)
C11 C12 H12A 109.5
C11 C12 H12B 109.5
H12A C12 H12B 109.5
C11 C12 H12C 109.5
H12A C12 H12C 109.5
H12B C12 H12C 109.5
C11 C13 H13A 109.5
C11 C13 H13B 109.5
H13A C13 H13B 109.5
C11 C13 H13C 109.5
H13A C13 H13C 109.5
H13B C13 H13C 109.5
C11 C14 H14C 109.5
C11 C14 H14B 109.5
H14C C14 H14B 109.5
C11 C14 H14A 109.5
H14C C14 H14A 109.5
H14B C14 H14A 109.5
C16 C15 C17 111.3(7)
C16 C15 C18 109.7(6)
C17 C15 C18 107.9(6)
C16 C15 P2 108.0(5)
C17 C15 P2 107.7(4)
C18 C15 P2 112.2(5)
C15 C16 H16A 109.5
C15 C16 H16B 109.5
H16A C16 H16B 109.5
C15 C16 H16C 109.5
H16A C16 H16C 109.5
H16B C16 H16C 109.5
C15 C17 H17A 109.5
C15 C17 H17B 109.5
H17A C17 H17B 109.5
C15 C17 H17C 109.5
H17A C17 H17C 109.5
H17B C17 H17C 109.5
C15 C18 H18A 109.5
C15 C18 H18B 109.5
H18A C18 H18B 109.5
C15 C18 H18C 109.5
H18A C18 H18C 109.5
H18B C18 H18C 109.5
C23 C19 C20 108.0
C23 C19 Ni1 70.7(3)
C20 C19 Ni1 70.2(3)
C23 C19 H19 126.0
C20 C19 H19 126.0
Ni1 C19 H19 124.7
C21 C20 C19 108.0
C21 C20 Ni1 70.3(2)
C19 C20 Ni1 71.2(2)
C21 C20 H20 126.0
C19 C20 H20 126.0
Ni1 C20 H20 124.1
C22 C21 C20 108.0
C22 C21 Ni1 70.9(3)
C20 C21 Ni1 71.0(2)
C22 C21 H21 126.0
C20 C21 H21 126.0
Ni1 C21 H21 123.7
C23 C22 C21 108.0
C23 C22 Ni1 71.3(2)
C21 C22 Ni1 70.3(3)
C23 C22 H22 126.0
C21 C22 H22 126.0
Ni1 C22 H22 124.1
C22 C23 C19 108.0
C22 C23 Ni1 70.2(2)
C19 C23 Ni1 70.8(2)
C22 C23 H23 126.0
C19 C23 H23 126.0
Ni1 C23 H23 124.6
C28 C24 C25 108.0
C28 C24 Ni1 71.4(5)
C25 C24 Ni1 71.1(5)
C28 C24 H24 126.0
C25 C24 H24 126.0
Ni1 C24 H24 123.1
C24 C25 C26 108.0
C24 C25 Ni1 69.5(5)
C26 C25 Ni1 72.2(4)
C24 C25 H25 126.0
C26 C25 H25 126.0
Ni1 C25 H25 123.9
C27 C26 C25 108.0
C27 C26 Ni1 71.0(5)
C25 C26 Ni1 69.1(4)
C27 C26 H26 126.0
C25 C26 H26 126.0
Ni1 C26 H26 125.5
C26 C27 C28 108.0
C26 C27 Ni1 70.7(5)
C28 C27 Ni1 69.2(4)
C26 C27 H27 126.0
C28 C27 H27 126.0
Ni1 C27 H27 125.7
C24 C28 C27 108.0
C24 C28 Ni1 69.3(4)
C27 C28 Ni1 72.1(5)
C24 C28 H28 126.0
C27 C28 H28 126.0
Ni1 C28 H28 124.2
C1 P1 C11 100.2(3)
C1 P1 Ni1 109.47(18)
C11 P1 Ni1 121.0(2)
C1 P1 H1 109(10)
C11 P1 H1 95(10)
Ni1 P1 H1 120(8)
C6 P2 C15 100.6(3)
C6 P2 Ni1 110.2(2)
C15 P2 Ni1 120.7(2)
C6 P2 H2 122(10)
C15 P2 H2 97(10)
Ni1 P2 H2 107(10)
C2 Fe1 C10 158.6(3)
C2 Fe1 C1 41.2(2)
C10 Fe1 C1 120.6(3)
C2 Fe1 C5 69.0(3)
C10 Fe1 C5 104.5(3)
C1 Fe1 C5 41.6(2)
C2 Fe1 C6 122.9(2)
C10 Fe1 C6 41.6(2)
C1 Fe1 C6 105.2(2)
C5 Fe1 C6 120.6(3)
C2 Fe1 C7 109.2(3)
C10 Fe1 C7 69.0(3)
C1 Fe1 C7 122.9(3)
C5 Fe1 C7 158.6(3)
C6 Fe1 C7 41.2(2)
C2 Fe1 C8 124.5(3)
C10 Fe1 C8 69.1(3)
C1 Fe1 C8 160.1(3)
C5 Fe1 C8 157.6(3)
C6 Fe1 C8 69.7(3)
C7 Fe1 C8 41.0(3)
C2 Fe1 C3 40.9(3)
C10 Fe1 C3 157.8(3)
C1 Fe1 C3 69.8(3)
C5 Fe1 C3 69.4(3)
C6 Fe1 C3 159.8(3)
C7 Fe1 C3 124.1(3)
C8 Fe1 C3 107.9(3)
C2 Fe1 C4 67.9(3)
C10 Fe1 C4 121.2(3)
C1 Fe1 C4 68.9(3)
C5 Fe1 C4 40.6(3)
C6 Fe1 C4 157.3(3)
C7 Fe1 C4 160.1(3)
C8 Fe1 C4 123.1(3)
C3 Fe1 C4 40.7(3)
C2 Fe1 C9 160.0(3)
C10 Fe1 C9 40.9(3)
C1 Fe1 C9 157.1(3)
C5 Fe1 C9 120.5(3)
C6 Fe1 C9 69.5(3)
C7 Fe1 C9 68.6(3)
C8 Fe1 C9 40.8(3)
C3 Fe1 C9 122.6(3)
C4 Fe1 C9 106.9(3)
C24 Ni1 C25 39.4(2)
C24 Ni1 C28 39.3(2)
C25 Ni1 C28 65.5(3)
C21 Ni1 C20 38.78(12)
C21 Ni1 C22 38.79(14)
C20 Ni1 C22 64.84(18)
C21 Ni1 C19 64.74(16)
C20 Ni1 C19 38.56(9)
C22 Ni1 C19 64.61(17)
C21 Ni1 C23 64.76(19)
C20 Ni1 C23 64.60(15)
C22 Ni1 C23 38.58(14)
C19 Ni1 C23 38.44(11)
C24 Ni1 C26 65.3(3)
C25 Ni1 C26 38.7(2)
C28 Ni1 C26 64.8(3)
C24 Ni1 C27 65.2(3)
C25 Ni1 C27 64.9(3)
C28 Ni1 C27 38.6(2)
C26 Ni1 C27 38.3(2)
C24 Ni1 P2 138.3(3)
C25 Ni1 P2 105.7(3)
C28 Ni1 P2 167.4(3)
C21 Ni1 P2 117.5(3)
C20 Ni1 P2 105.5(2)
C22 Ni1 P2 152.6(3)
C19 Ni1 P2 124.89(15)
C23 Ni1 P2 162.46(18)
C26 Ni1 P2 102.6(4)
C27 Ni1 P2 130.2(4)
C24 Ni1 P1 119.7(3)
C25 Ni1 P1 155.9(4)
C28 Ni1 P1 105.8(3)
C21 Ni1 P1 139.0(3)
C20 Ni1 P1 167.96(19)
C22 Ni1 P1 107.0(2)
C19 Ni1 P1 130.81(16)
C23 Ni1 P1 103.42(17)
C26 Ni1 P1 160.0(4)
C27 Ni1 P1 123.4(4)
P2 Ni1 P1 85.76(6)

loop_
_geom_bond_atom_site_label_1
_geom_bond_atom_site_label_2
_geom_bond_distance
C1 C2 1.426(9)
C1 C5 1.447(9)
C1 P1 1.816(6)
C1 Fe1 2.032(6)
C2 C3 1.421(9)
C2 Fe1 2.024(6)
C2 H2A 0.9500
C3 C4 1.423(11)
C3 Fe1 2.043(6)
C3 H3A 0.9500
C4 C5 1.417(10)
C4 Fe1 2.047(6)
C4 H4A 0.9500
C5 Fe1 2.037(7)
C5 H5A 0.9500
C6 C7 1.433(9)
C6 C10 1.444(9)
C6 P2 1.805(7)
C6 Fe1 2.039(5)
C7 C8 1.423(10)
C7 Fe1 2.034(6)
C7 H7A 0.9500
C8 C9 1.424(12)
C8 Fe1 2.031(7)
C8 H8A 0.9500
C9 C10 1.426(10)
C9 Fe1 2.050(7)
C9 H9A 0.9500
C10 Fe1 2.032(6)
C10 H10A 0.9500
C11 C12 1.523(10)
C11 C13 1.526(10)
C11 C14 1.523(12)
C11 P1 1.885(6)
C12 H12A 0.9800
C12 H12B 0.9800
C12 H12C 0.9800
C13 H13A 0.9800
C13 H13B 0.9800
C13 H13C 0.9800
C14 H14C 0.9800
C14 H14B 0.9800
C14 H14A 0.9800
C15 C16 1.514(12)
C15 C17 1.534(12)
C15 C18 1.542(10)
C15 P2 1.880(6)
C16 H16A 0.9800
C16 H16B 0.9800
C16 H16C 0.9800
C17 H17A 0.9800
C17 H17B 0.9800
C17 H17C 0.9800
C18 H18A 0.9800
C18 H18B 0.9800
C18 H18C 0.9800
C19 C23 1.4200
C19 C20 1.4200
C19 Ni1 2.157(5)
C19 H19 0.9500
C20 C21 1.4200
C20 Ni1 2.143(7)
C20 H20 0.9500
C21 C22 1.4200
C21 Ni1 2.134(8)
C21 H21 0.9500
C22 C23 1.4200
C22 Ni1 2.142(8)
C22 H22 0.9500
C23 Ni1 2.156(8)
C23 H23 0.9500
C24 C28 1.4200
C24 C25 1.4200
C24 Ni1 2.098(12)
C24 H24 0.9500
C25 C26 1.4200
C25 Ni1 2.119(13)
C25 H25 0.9500
C26 C27 1.4200
C26 Ni1 2.160(14)
C26 H26 0.9500
C27 C28 1.4200
C27 Ni1 2.164(14)
C27 H27 0.9500
C28 Ni1 2.126(14)
C28 H28 0.9500
P1 Ni1 2.1918(15)
P1 H1 0.90(16)
P2 Ni1 2.1919(19)
P2 H2 0.79(16)
